data_2001228
loop_
_publ_author_name
'Peeters, O. M.'
'Schuerman, G. S.'
'Blaton, N. M.'
'De Ranter, C. J.'

_publ_section_title
;Structure and absolute configuration of
 (+)-6-[(4-chlorophenyl)(1<i>H</i>-1,2,4-triazol-1-yl)methyl]-1-methyl-1<i>H</i>-benzotriazole
 (vorozole) and its hydrobromide monohydrate
;
_journal_issue 11
_journal_name_full 'Acta Crystallographica Section C'
_journal_page_first 1958
_journal_page_last 1961
_journal_paper_doi 10.1107/S0108270193004792
_journal_volume 49
_journal_year 1993
_chemical_formula_analytical 'C16 H16 Br1 Cl1 N6 O1'
_chemical_formula_moiety 'C16 H14 Cl1 N6 , Br1 , H2 O1'
_chemical_formula_sum 'C16 H16 Br Cl N6 O'
_chemical_formula_weight 423.70
_chemical_name_systematic
;
(+)-6-[(4-Chlorophenyl)(1H-1,2,4-triazol-1-yl)methyl]-1-methyl-1H-
benzotriazole Hydrobromide Monohydrate
;
_space_group_IT_number 19
_symmetry_cell_setting orthorhombic
_symmetry_space_group_name_Hall 'P 2ac 2ab'
_symmetry_space_group_name_H-M 'P 21 21 21'
_cell_angle_alpha 90.00000
_cell_angle_beta 90.00000
_cell_angle_gamma 90.00000
_cell_formula_units_Z 4
_cell_length_a 6.008(3)
_cell_length_b 8.401(4)
_cell_length_c 35.92(2)
_cell_measurement_reflns_used 36
_cell_measurement_temperature 293
_cell_measurement_theta_max 24
_cell_measurement_theta_min 16
_cell_volume 1813.0(16)
_computing_cell_refinement DIF4
_computing_data_collection 'DIF4 (Stoe & Cie, 1988)'
_computing_data_reduction 'locally adapted REDU4 (Stoe & Cie, 1988)'
_computing_molecular_graphics PLUTO
_computing_publication_material PARST
_computing_structure_refinement NRCVAX
_computing_structure_solution 'DIRDIF92 (Beurskens et al., 1992)'
_diffrn_ambient_temperature 293
_diffrn_measurement_device 'Stoe STADI4 four-circle diffractometer'
_diffrn_measurement_method '\w scan'
_diffrn_radiation_monochromator 'perpendicular mounted graphite 002'
_diffrn_radiation_source 'fine focus Siemens Mo tube'
_diffrn_radiation_type 'Mo K\a'
_diffrn_radiation_wavelength .71073
_diffrn_reflns_av_R_equivalents .0228
_diffrn_reflns_limit_h_max 7
_diffrn_reflns_limit_h_min 0
_diffrn_reflns_limit_k_max 9
_diffrn_reflns_limit_k_min 0
_diffrn_reflns_limit_l_max 42
_diffrn_reflns_limit_l_min -42
_diffrn_reflns_number 7547
_diffrn_reflns_reduction_process
;
Decay, Lp and absorption corrected intensities were averaged for
equivalent reflections, except for Friedel pairs.
;
_diffrn_reflns_theta_max 24.95
_diffrn_reflns_theta_min 1.13
_diffrn_standards_decay_% 4.1
_diffrn_standards_interval_time 60
_diffrn_standards_number 3
_exptl_absorpt_coefficient_mu 2.4088
_exptl_absorpt_correction_T_max .130
_exptl_absorpt_correction_T_min .104
_exptl_absorpt_correction_type 'empirical (EMPIR; Stoe & Cie)'
_exptl_crystal_colour colourless
_exptl_crystal_density_diffrn 1.552
_exptl_crystal_density_meas 1.53
_exptl_crystal_density_method 'flotation CCl~4~/n-heptane'
_exptl_crystal_description Parallelipiped
_exptl_crystal_F_000 856
_exptl_crystal_size_max .55
_exptl_crystal_size_mid .25
_exptl_crystal_size_min .20
_refine_diff_density_max .26
_refine_diff_density_min -.38
_refine_ls_abs_structure_details
;
The Bijvoet coefficient was between 0.958(1) and 0.9924(1) for the 261
and 68 most significant Bijvoet pairs, respectively.
;
_refine_ls_extinction_coef .00
_refine_ls_extinction_method none
_refine_ls_goodness_of_fit_obs 1.57
_refine_ls_hydrogen_treatment noref
_refine_ls_matrix_type full
_refine_ls_number_parameters 226
_refine_ls_number_reflns 2269
_refine_ls_R_factor_all .0617
_refine_ls_R_factor_obs .0360
_refine_ls_shift/esd_max .002
_refine_ls_structure_factor_coef F
_refine_ls_weighting_details 'w = 1/[\s^2^(F)+.00040F^2^]'
_refine_ls_weighting_scheme calc
_refine_ls_wR_factor_all .0484
_refine_ls_wR_factor_obs .0451
_reflns_number_observed 2269
_reflns_number_total 3183
_reflns_observed_criterion I>2.0\s(I)
_cod_data_source_file na1038.cif
_cod_data_source_block II
_cod_depositor_comments
;
The following automatic conversions were performed:
'_symmetry_cell_setting' value 'Orthorhombic' changed to 'orthorhombic'
according to '/home/saulius/struct/CIF-dictionaries/cif_core.dic'
dictionary named 'cif_core.dic' version 2.4.1 from 2010-06-29.

Automatic conversion script
Id: cif_fix_enum 1527 2010-12-29 10:47:43Z saulius 

The following automatic conversions were performed:

'_symmetry_cell_setting' value 'Orthorhombic' changed to
'orthorhombic' according to
/home/saulius/struct/CIF-dictionaries/cif_core.dic dictionary named
'cif_core.dic' version 2.4.1 from 2010-06-29.

Automatic conversion script
Id: cif_fix_values 1715 2011-07-08 13:25:40Z adriana 

The following automatic conversions were performed:

'_refine_ls_weighting_scheme' value 'w = 1/[\s^2^(F)+.00040F^2^]' was
changed to 'calc'. New tag '_refine_ls_weighting_details' was
created. The value of the new tag was set to 'w =
1/[\s^2^(F)+.00040F^2^]'.

Automatic conversion script
Id: cif_fix_values 3143 2015-03-26 13:38:13Z robertas 
;
_cod_original_cell_volume 1813(2)
_cod_original_sg_symbol_H-M 'P 21 21 21   '
_cod_original_formula_sum 'C16 H16 Br1 Cl1 N6 O1'
_cod_database_code 2001228

loop_
_symmetry_equiv_pos_as_xyz
+x,+y,+z
1/2+x,1/2-y,-z
-x,1/2+y,1/2-z
1/2-x,-y,1/2+z

loop_
_atom_site_aniso_label
_atom_site_aniso_U_11
_atom_site_aniso_U_22
_atom_site_aniso_U_33
_atom_site_aniso_U_12
_atom_site_aniso_U_13
_atom_site_aniso_U_23
Br .0709(4) .0597(3) .0416(3) .0023(5) .0086(3) .0048(4)
Cl .0830(10) .139(2) .0580(10) -.0130(10) -.0260(10) -.0290(10)
N1 .054(3) .032(3) .047(3) -.002(2) .005(2) -.004(2)
N2 .083(4) .038(3) .063(3) -.008(3) .024(3) -.003(2)
N3 .073(4) .035(3) .052(3) .004(3) .012(3) .005(2)
C4 .060(4) .035(3) .036(3) .014(3) .008(3) .002(2)
C5 .063(5) .044(4) .041(3) .019(3) .009(3) .009(3)
C6 .045(3) .049(4) .038(3) .010(3) -.006(3) .008(2)
C7 .041(3) .035(3) .033(2) .006(3) .006(2) .007(3)
C8 .037(3) .043(4) .034(2) .002(3) -.002(2) .004(2)
C9 .044(3) .034(3) .032(3) .002(3) .009(2) -.003(2)
C10 .055(4) .043(3) .069(4) -.010(4) -.019(4) -.016(3)
C11 .040(3) .032(3) .030(3) .000(3) .001(2) .000(2)
N12 .034(2) .035(2) .036(2) .004(2) -.007(2) .002(2)
N13 .046(3) .046(3) .047(3) .014(2) -.001(2) -.001(2)
C14 .054(4) .063(4) .047(4) .000(4) -.001(3) .000(3)
N15 .065(3) .041(3) .032(2) -.004(3) -.003(2) .000(2)
C16 .047(4) .040(3) .039(3) .003(3) -.006(3) -.002(3)
C17 .045(3) .039(3) .032(3) .007(3) -.001(3) -.002(2)
C18 .040(4) .095(5) .046(3) -.023(4) .005(3) -.007(3)
C19 .067(5) .104(5) .033(3) -.015(5) .000(3) -.009(3)
C20 .054(5) .076(4) .043(3) -.006(4) -.015(3) -.013(3)
C21 .050(4) .057(4) .059(4) -.015(3) -.010(3) -.004(3)
C22 .062(4) .055(3) .034(3) -.014(3) -.002(3) .002(3)
O .080(4) .074(3) .077(3) -.016(3) .002(3) .022(2)

loop_
_atom_site_label
_atom_site_fract_x
_atom_site_fract_y
_atom_site_fract_z
_atom_site_U_iso_or_equiv
_atom_site_thermal_displace_type
_atom_site_calc_flag
_atom_site_calc_attached_atom
_atom_site_type_symbol
Br .11440(10) .00073(8) .023260(10) .0574(2) aniso . . Br
Cl .0467(4) .0962(3) -.27864(5) .0935(8) aniso . . Cl
N1 .9526(8) .7849(5) -.10130(10) .044(2) aniso . . N
N2 .9280(10) .9387(6) -.1098(2) .061(2) aniso . . N
N3 .7520(10) .9535(5) -.13190(10) .053(2) aniso . . N
C4 .6610(10) .8067(7) -.13710(10) .044(2) aniso . . C
C5 .4710(10) .7578(7) -.1560(2) .049(2) aniso . . C
C6 .4190(10) .5967(7) -.15610(10) .044(2) aniso . . C
C7 .5590(8) .4853(7) -.13760(10) .036(2) aniso . . C
C8 .7433(9) .5331(6) -.11810(10) .038(2) aniso . . C
C9 .7893(9) .6967(6) -.11790(10) .037(2) aniso . . C
C10 1.1190(10) .7354(7) -.0737(2) .056(2) aniso . . C
C11 .5040(9) .3073(6) -.13770(10) .034(2) aniso . . C
N12 .3874(7) .2640(4) -.10290(10) .0350(10) aniso . . N
N13 .1933(8) .3369(5) -.09250(10) .047(2) aniso . . N
C14 .1440(10) .2683(8) -.0608(2) .055(2) aniso . . C
N15 .2989(9) .1594(5) -.05090(10) .046(2) aniso . . N
C16 .4499(9) .1592(6) -.07750(10) .042(2) aniso . . C
C17 .3850(10) .2514(6) -.17230(10) .039(2) aniso . . C
C18 .4820(10) .2779(9) -.2065(2) .060(2) aniso . . C
C19 .3790(10) .2289(9) -.2392(2) .068(2) aniso . . C
C20 .1790(10) .1543(8) -.2372(2) .058(2) aniso . . C
C21 .0750(10) .1221(7) -.2039(2) .055(2) aniso . . C
C22 .1790(10) .1721(7) -.17140(10) .050(2) aniso . . C
O .1558(9) .5894(6) .03000(10) .077(2) aniso . . O
H5 .3700 .8424 -.1716 .048 iso calc C5 H
H6 .2694 .5554 -.1711 .057 iso calc C6 H
H8 .8518 .4510 -.1036 .039 iso calc C8 H
H10A 1.1222 .6115 -.0622 .063 iso . . H
H10B 1.2224 .8167 -.0610 .063 iso . . H
H10C 1.2428 .7062 -.0950 .063 iso . . H
H11 .6650 .2455 -.1376 .043 iso calc C11 H
H14 -.0036 .3022 -.0438 .061 iso calc C14 H
H15 .3125 .1064 -.0253 .056 iso calc N15 H
H16 .6013 .0856 -.0783 .074 iso calc C16 H
H18 .6428 .3408 -.2064 .066 iso calc C18 H
H19 .4653 .2461 -.2655 .072 iso calc C19 H
H21 -.0797 .0580 -.2035 .067 iso calc C21 H
H22 .1000 .1512 -.1442 .060 iso calc C22 H
H1W .1378 .4853 .0125 .095 iso . . H
H2W .0337 .6350 .0495 .095 iso . . H

loop_
_atom_type_symbol
_atom_type_description
_atom_type_scat_dispersion_real
_atom_type_scat_dispersion_imag
_atom_type_scat_source
Br Bromine -.374 2.456 'IT.4  Tab.2.2B 2.3.1'
Cl Chlorine .132 .159 'IT.4  Tab.2.2B 2.3.1'
N Nitrogen .004 .003 'IT.4  Tab.2.2B 2.3.1'
C Carbon .002 .002 'IT.4  Tab.2.2B 2.3.1'
O Oxygen .008 .006 'IT.4  Tab.2.2B 2.3.1'
H Hydrogen .000 .000 'IT.4  Tab.2.2B      '

loop_
_geom_angle_atom_site_label_1
_geom_angle_atom_site_label_2
_geom_angle_atom_site_label_3
_geom_angle
_geom_angle_publ_flag
C9 N1 C10 129.1(4) yes
N2 N1 C10 120.3(5) yes
N2 N1 C9 110.0(4) yes
N1 N2 N3 108.5(4) yes
N2 N3 C4 108.5(5) yes
N3 C4 C9 108.2(5) yes
N3 C4 C5 131.6(5) yes
C5 C4 C9 120.1(5) yes
C4 C5 H5 121 no
C4 C5 C6 118.3(6) yes
C6 C5 H5 121 no
C5 C6 H6 119 no
C5 C6 C7 120.3(5) yes
C7 C6 H6 120 no
C6 C7 C11 120.8(4) yes
C6 C7 C8 121.6(5) yes
C8 C7 C11 117.5(4) yes
C7 C8 H8 123 no
C7 C8 C9 116.7(5) yes
C9 C8 H8 120 no
C4 C9 C8 122.8(5) yes
N1 C9 C8 132.4(5) yes
N1 C9 C4 104.8(4) yes
N1 C10 H10C 93 no
N1 C10 H10B 121 no
N1 C10 H10A 122 no
H10B C10 H10C 93 no
H10A C10 H10C 92 no
H10A C10 H10B 116 no
C7 C11 H11 106 no
C7 C11 C17 114.1(4) yes
C7 C11 N12 109.9(4) yes
C17 C11 H11 106 no
N12 C11 H11 107 no
N12 C11 C17 113.3(4) yes
C11 N12 C16 127.8(4) yes
C11 N12 N13 121.6(4) yes
N13 N12 C16 110.7(4) yes
N12 N13 C14 103.5(5) yes
N13 C14 H14 123 no
N13 C14 N15 111.6(6) yes
N15 C14 H14 125 no
C14 N15 H15 126 no
C14 N15 C16 106.6(5) yes
C16 N15 H15 127 no
N12 C16 N15 107.6(5) yes
N15 C16 H16 126 no
N12 C16 H16 126 no
C11 C17 C22 123.0(5) yes
C11 C17 C18 118.9(5) yes
C18 C17 C22 118.0(5) yes
C17 C18 H18 117 no
C17 C18 C19 121.3(6) yes
C19 C18 H18 122 no
C18 C19 H19 119 no
C18 C19 C20 118.9(5) yes
C20 C19 H19 122 no
Cl C20 C19 118.9(4) yes
C19 C20 C21 122.6(6) yes
Cl C20 C21 118.4(5) yes
C20 C21 H21 120 no
C20 C21 C22 117.8(6) yes
C22 C21 H21 122 no
C17 C22 C21 121.3(5) yes
C21 C22 H22 120 no
C17 C22 H22 119 no
H1W O H2W 126 no

loop_
_geom_bond_atom_site_label_1
_geom_bond_atom_site_label_2
_geom_bond_distance
_geom_bond_publ_flag
Cl C20 1.758(6) yes
N1 N2 1.337(6) yes
N1 C9 1.367(6) yes
N1 C10 1.467(8) yes
N2 N3 1.324(8) yes
N3 C4 1.362(7) yes
C4 C5 1.391(8) yes
C4 C9 1.386(7) yes
C5 C6 1.390(8) yes
C5 H5 1.089 no
C6 C7 1.424(7) yes
C6 H6 1.103 no
C7 C8 1.370(6) yes
C7 C11 1.531(7) yes
C8 C9 1.402(7) yes
C8 H8 1.084 no
C10 H10A 1.120 no
C10 H10B 1.029 no
C10 H10C 1.093 no
C11 N12 1.479(6) yes
C11 C17 1.509(7) yes
C11 H11 1.098 no
N12 N13 1.369(6) yes
N12 C16 1.321(6) yes
N13 C14 1.311(7) yes
C14 N15 1.353(8) yes
C14 H14 1.111 no
N15 C16 1.318(7) yes
N15 H15 1.027 no
C16 H16 1.100 no
C17 C18 1.377(7) yes
C17 C22 1.405(8) yes
C18 C19 1.388(8) yes
C18 H18 1.103 no
C19 C20 1.360(10) yes
C19 H19 1.086 no
C20 C21 1.375(8) yes
C21 C22 1.389(8) yes
C21 H21 1.074 no
C22 H22 1.100 no
O H1W 1.084 no
O H2W 1.083 no

loop_
_geom_torsion_atom_site_label_1
_geom_torsion_atom_site_label_2
_geom_torsion_atom_site_label_3
_geom_torsion_atom_site_label_4
_geom_torsion
_geom_torsion_publ_flag
C9 N1 C10 H10A -2.0(10) no
N2 N1 C10 H10A 168.0(10) no
C9 N1 C10 H10B -172.0(10) no
N2 N1 C10 H10B -1.0(10) no
C9 N1 C10 H10C 92.0(10) no
N2 N1 C10 H10C -96.0(10) no
C10 N1 C9 C4 171.5(5) no
N2 N1 C9 C4 -.4(6) no
C10 N1 C9 C8 -8.0(10) no
N2 N1 C9 C8 179.2(6) no
C9 N1 N2 N3 -.4(6) no
C10 N1 N2 N3 -173.2(5) no
N1 N2 N3 C4 1.1(6) no
N2 N3 C4 C5 176.4(6) no
N2 N3 C4 C9 -1.4(6) no
N3 C4 C9 N1 1.1(6) no
C5 C4 C9 N1 -177.0(5) no
N3 C4 C9 C8 -178.6(5) no
N3 C4 C5 C6 -179.5(6) no
N3 C4 C5 H5 3.0(10) no
C5 C4 C9 C8 3.3(8) no
C9 C4 C5 H5 -178.0(10) no
C9 C4 C5 C6 -1.9(9) no
C4 C5 C6 C7 -.8(9) no
C4 C5 C6 H6 -179.0(10) no
H5 C5 C6 H6 -2.0(10) no
H5 C5 C6 C7 176.0(10) no
C5 C6 C7 C8 2.3(8) no
C5 C6 C7 C11 -179.6(5) no
H6 C6 C7 C11 .0(10) no
H6 C6 C7 C8 -178.00 no
C6 C7 C11 N12 -97.4(6) yes
C6 C7 C11 C17 31.2(7) yes
C6 C7 C11 H11 147.00 no
C6 C7 C8 C9 -1.0(8) no
C6 C7 C8 H8 179.00 no
C8 C7 C11 N12 80.8(6) yes
C8 C7 C11 C17 -150.7(5) yes
C8 C7 C11 H11 -34.0(10) no
C11 C7 C8 H8 1.0(10) no
C11 C7 C8 C9 -179.1(4) no
C7 C8 C9 C4 -1.8(8) no
C7 C8 C9 N1 178.6(5) no
H8 C8 C9 C4 178.00 no
H8 C8 C9 N1 -1.0(10) no
C7 C11 C17 C18 56.2(7) yes
C7 C11 C17 C22 -124.2(6) yes
C7 C11 N12 N13 57.4(6) yes
C7 C11 N12 C16 -120.7(5) yes
N12 C11 C17 C18 -177.0(5) yes
N12 C11 C17 C22 2.6(7) yes
C17 C11 N12 C16 110.4(6) yes
C17 C11 N12 N13 -71.6(6) yes
H11 C11 N12 C16 -5.0(10) no
H11 C11 N12 N13 172.00 no
H11 C11 C17 C22 120.0(10) no
H11 C11 C17 C18 -59.0(10) no
C11 N12 C16 H16 .0(10) no
C11 N12 C16 N15 179.3(5) no
C11 N12 N13 C14 -179.6(5) no
N13 N12 C16 H16 -177.0(10) no
N13 N12 C16 N15 1.1(6) no
C16 N12 N13 C14 -1.3(6) no
N12 N13 C14 N15 1.0(7) no
N12 N13 C14 H14 178.0(10) no
N13 C14 N15 C16 -.3(7) no
N13 C14 N15 H15 168.0(10) no
H14 C14 N15 H15 -8.0(10) no
H14 C14 N15 C16 -176.0(10) no
C14 N15 C16 N12 -.4(6) no
C14 N15 C16 H16 179.0(10) no
H15 N15 C16 N12 -167.00 no
H15 N15 C16 H16 11.0(10) no
C11 C17 C22 H22 1.0(10) no
C11 C17 C22 C21 -179.8(5) no
C11 C17 C18 C19 180.0(6) no
C11 C17 C18 H18 .0(10) no
C18 C17 C22 H22 -179.0(10) no
C18 C17 C22 C21 -.2(9) no
C22 C17 C18 H18 180.0(10) no
C22 C17 C18 C19 .4(9) no
C17 C18 C19 C20 .0(10) no
C17 C18 C19 H19 -176.0(10) no
H18 C18 C19 H19 4.0(10) no
H18 C18 C19 C20 -178.0(10) no
C18 C19 C20 Cl 178.6(5) no
C18 C19 C20 C21 .0(10) no
H19 C19 C20 Cl -3.0(10) no
H19 C19 C20 C21 176.0(10) no
C19 C20 C21 C22 2.0(10) no
Cl C20 C21 C22 -178.5(5) no
C19 C20 C21 H21 -176.0(10) no
Cl C20 C21 H21 3.0(10) no
C20 C21 C22 C17 -.8(9) no
C20 C21 C22 H22 179.0(10) no
H21 C21 C22 C17 178.0(10) no
H21 C21 C22 H22 -2.0(10) no
